data_7204648
loop_
_publ_author_name
'Figen T\"urksoy'
'Gregory Hughes'
'Andrei S. Batsanov'
'Martin R. Bryce'

_publ_section_title
;
 Phenylene--2,5-dimethylpyrazine co-oligomers: synthesis by Suzuki
 couplings, X-ray structures of neutral and diprotonated teraryl
 species and efficient blue emission
;
_journal_issue 7
_journal_name_full 'J. Mater. Chem.'
_journal_page_first 1554
_journal_page_last 1557
_journal_paper_doi 10.1039/b303472k
_journal_volume 13
_journal_year 2003
_chemical_formula_moiety 'C20 H22 N2 O2 2+,2(B F4 1-)'
_chemical_formula_sum 'C20 H22 B2 F8 N2 O2'
_chemical_formula_weight 496.02
_chemical_name_systematic
; 
2,5-bis(2-methoxyphenyl)-3,6-dimethylpyrazinium 
bis(tetrafluoroborate) salt
;
_space_group_IT_number 2
_symmetry_cell_setting triclinic
_symmetry_space_group_name_Hall '-P 1'
_symmetry_space_group_name_H-M 'P -1'
_atom_sites_solution_hydrogens difmap
_atom_sites_solution_primary direct
_atom_sites_solution_secondary difmap
_audit_creation_method SHELXL-97
_cell_angle_alpha 67.82(1)
_cell_angle_beta 80.11(1)
_cell_angle_gamma 80.11(1)
_cell_formula_units_Z 1
_cell_length_a 6.863(1)
_cell_length_b 8.088(1)
_cell_length_c 10.548(2)
_cell_measurement_reflns_used 284
_cell_measurement_temperature 120(2)
_cell_measurement_theta_max 22.42
_cell_measurement_theta_min 10.26
_cell_volume 530.43(15)
_computing_cell_refinement 'SMART version 5.060 (Bruker, 1999)'
_computing_data_collection 'SMART version 5.060 (Bruker, 1999)'
_computing_data_reduction 'SAINT version 6.02A (Bruker, 2001)'
_computing_molecular_graphics 'SHELXTL version 5.10 (Bruker, 1997)'
_computing_publication_material 'SHELXTL version 5.10 (Bruker, 1997)'
_computing_structure_refinement 'SHELXL-97 (Sheldrick, 1997)'
_computing_structure_solution 'SHELXS-97 (Sheldrick, 1990)'
_diffrn_ambient_temperature 120(2)
_diffrn_detector_area_resol_mean 8
_diffrn_measured_fraction_theta_full 0.996
_diffrn_measured_fraction_theta_max 0.996
_diffrn_measurement_device_type 'SMART 1K CCD area detector'
_diffrn_measurement_method '\w scans'
_diffrn_radiation_monochromator graphite
_diffrn_radiation_source 'fine-focus sealed tube'
_diffrn_radiation_type MoK\a
_diffrn_radiation_wavelength 0.71073
_diffrn_reflns_av_R_equivalents 0.0774
_diffrn_reflns_av_sigmaI/netI 0.0788
_diffrn_reflns_limit_h_max 8
_diffrn_reflns_limit_h_min -8
_diffrn_reflns_limit_k_max 10
_diffrn_reflns_limit_k_min -10
_diffrn_reflns_limit_l_max 13
_diffrn_reflns_limit_l_min -13
_diffrn_reflns_number 5636
_diffrn_reflns_theta_full 27.56
_diffrn_reflns_theta_max 27.56
_diffrn_reflns_theta_min 2.10
_exptl_absorpt_coefficient_mu 0.146
_exptl_absorpt_correction_type none
_exptl_crystal_colour orange
_exptl_crystal_density_diffrn 1.553
_exptl_crystal_density_meas ?
_exptl_crystal_density_method 'not measured'
_exptl_crystal_description shapeless
_exptl_crystal_F_000 254
_exptl_crystal_size_max 0.18
_exptl_crystal_size_mid 0.15
_exptl_crystal_size_min 0.04
_refine_diff_density_max 0.350
_refine_diff_density_min -0.239
_refine_diff_density_rms 0.062
_refine_ls_extinction_method none
_refine_ls_goodness_of_fit_ref 1.040
_refine_ls_hydrogen_treatment mixed
_refine_ls_matrix_type full
_refine_ls_number_parameters 162
_refine_ls_number_reflns 2440
_refine_ls_number_restraints 0
_refine_ls_restrained_S_all 1.040
_refine_ls_R_factor_all 0.0937
_refine_ls_R_factor_gt 0.0563
_refine_ls_shift/su_max 0.000
_refine_ls_shift/su_mean 0.000
_refine_ls_structure_factor_coef Fsqd
_refine_ls_weighting_details 'calc w=1/[\s^2^(Fo^2^)+(0.0215P)^2^+0.5098P] where P=(Fo^2^+2Fc^2^)/3'
_refine_ls_weighting_scheme calc
_refine_ls_wR_factor_gt 0.1068
_refine_ls_wR_factor_ref 0.1222
_reflns_number_gt 1666
_reflns_number_total 2440
_reflns_threshold_expression I>2\s(I)
_cod_data_source_file b303472k.txt
_cod_data_source_block (3)
_cod_depositor_comments
;
The following automatic conversions were performed:
'_symmetry_cell_setting' value 'Triclinic' changed to 'triclinic'
according to '/home/adriana/struct/CIF-dictionaries/cif_core.dic'
dictionary named 'cif_core.dic' version 2.4.1 from 2010-06-29.

Automatic conversion script
Id: cif_fix_enum 1555 2011-01-17 13:19:09Z saulius 

The following automatic conversions were performed:

'_exptl_crystal_density_meas' value 'not measured ' was changed to
'?' - the value is perceived as not measured.

Automatic conversion script
Id: cif_fix_values 3008 2015-01-20 13:52:24Z robertas 
;
_cod_original_cell_volume 530.43(14)
_cod_original_sg_symbol_H-M P-1
_cod_database_code 7204648

loop_
_symmetry_equiv_pos_as_xyz
'x, y, z'
'-x, -y, -z'

loop_
_atom_site_label
_atom_site_type_symbol
_atom_site_fract_x
_atom_site_fract_y
_atom_site_fract_z
_atom_site_U_iso_or_equiv
_atom_site_adp_type
_atom_site_occupancy
_atom_site_symmetry_multiplicity
_atom_site_calc_flag
_atom_site_refinement_flags
_atom_site_disorder_assembly
_atom_site_disorder_group
O O 0.3277(3) 0.7207(2) -0.34269(17) 0.0243(4) Uani 1 1 d . . .
N N 0.3293(3) 0.5686(3) -0.04858(19) 0.0146(4) Uani 1 1 d . . .
H1 H 0.210(5) 0.610(4) -0.075(3) 0.030(8) Uiso 1 1 d . . .
C1 C 0.3793(3) 0.4141(3) -0.2126(2) 0.0190(5) Uani 1 1 d . . .
C2 C 0.3129(3) 0.5501(3) -0.3306(2) 0.0208(5) Uani 1 1 d . . .
C3 C 0.2415(4) 0.5023(4) -0.4271(3) 0.0264(6) Uani 1 1 d . . .
H3 H 0.1990 0.5928 -0.5086 0.032 Uiso 1 1 d R . .
C4 C 0.2341(4) 0.3245(4) -0.4037(3) 0.0287(6) Uani 1 1 d . . .
H4 H 0.1842 0.2937 -0.4692 0.034 Uiso 1 1 d R . .
C5 C 0.2979(4) 0.1880(4) -0.2855(3) 0.0271(6) Uani 1 1 d . . .
H5 H 0.2909 0.0658 -0.2703 0.033 Uiso 1 1 d R . .
C6 C 0.3717(3) 0.2343(3) -0.1910(2) 0.0192(5) Uani 1 1 d . . .
H6 H 0.4172 0.1430 -0.1107 0.023 Uiso 1 1 d R . .
C7 C 0.2706(4) 0.8621(4) -0.4674(3) 0.0279(6) Uani 1 1 d . . .
H71 H 0.3506 0.8408 -0.5472 0.034(4) Uiso 1 1 d R . .
H72 H 0.2932 0.9778 -0.4666 0.034(4) Uiso 1 1 d R . .
H73 H 0.1296 0.8636 -0.4731 0.034(4) Uiso 1 1 d R . .
C8 C 0.4501(3) 0.4610(3) -0.1065(2) 0.0157(5) Uani 1 1 d . . .
C9 C 0.6346(3) 0.3895(3) -0.0558(2) 0.0160(5) Uani 1 1 d . . .
C10 C 0.7934(4) 0.2759(4) -0.1111(3) 0.0269(6) Uani 1 1 d . . .
H101 H 0.9226 0.2854 -0.0884 0.022(6) Uiso 0.50 1 d PR . .
H102 H 0.7964 0.3172 -0.2115 0.022(6) Uiso 0.50 1 d PR . .
H103 H 0.7658 0.1504 -0.0700 0.022(6) Uiso 0.50 1 d PR . .
H104 H 0.7339 0.2166 -0.1582 0.022(6) Uiso 0.50 1 d PR . .
H105 H 0.8601 0.1848 -0.0351 0.022(6) Uiso 0.50 1 d PR . .
H106 H 0.8907 0.3516 -0.1766 0.022(6) Uiso 0.50 1 d PR . .
B B -0.1675(4) 0.8125(4) -0.2030(3) 0.0167(6) Uani 1 1 d . . .
F1 F -0.0522(2) 0.6798(2) -0.10197(15) 0.0298(4) Uani 1 1 d . . .
F2 F -0.3562(2) 0.8424(2) -0.13787(15) 0.0282(4) Uani 1 1 d . . .
F3 F -0.1772(2) 0.7460(2) -0.30319(16) 0.0354(4) Uani 1 1 d . . .
F4 F -0.0762(2) 0.9671(2) -0.25579(16) 0.0308(4) Uani 1 1 d . . .

loop_
_atom_site_aniso_label
_atom_site_aniso_U_11
_atom_site_aniso_U_22
_atom_site_aniso_U_33
_atom_site_aniso_U_23
_atom_site_aniso_U_13
_atom_site_aniso_U_12
O 0.0310(10) 0.0206(9) 0.0201(9) -0.0050(7) -0.0102(7) 0.0017(8)
N 0.0091(9) 0.0159(10) 0.0175(10) -0.0045(8) -0.0044(8) 0.0016(8)
C1 0.0136(11) 0.0259(13) 0.0217(12) -0.0138(11) -0.0035(9) 0.0007(10)
C2 0.0154(11) 0.0259(14) 0.0233(13) -0.0129(11) -0.0029(10) 0.0020(10)
C3 0.0194(12) 0.0399(17) 0.0256(13) -0.0184(12) -0.0091(10) 0.0037(11)
C4 0.0225(13) 0.0412(17) 0.0343(15) -0.0255(14) -0.0116(11) 0.0015(12)
C5 0.0226(13) 0.0324(16) 0.0371(15) -0.0240(13) -0.0047(11) -0.0027(11)
C6 0.0188(12) 0.0206(13) 0.0216(12) -0.0120(10) -0.0055(10) 0.0020(10)
C7 0.0293(14) 0.0277(15) 0.0205(13) -0.0032(11) -0.0073(11) 0.0039(11)
C8 0.0147(11) 0.0186(12) 0.0148(11) -0.0058(10) -0.0034(9) -0.0036(9)
C9 0.0146(11) 0.0178(12) 0.0186(12) -0.0085(10) -0.0049(9) -0.0018(9)
C10 0.0173(12) 0.0369(16) 0.0342(15) -0.0230(13) -0.0053(11) 0.0026(11)
B 0.0146(12) 0.0178(14) 0.0155(13) -0.0020(11) -0.0044(10) -0.0029(10)
F1 0.0156(7) 0.0341(9) 0.0287(8) 0.0022(7) -0.0089(6) 0.0007(6)
F2 0.0169(7) 0.0303(9) 0.0286(8) -0.0040(7) -0.0010(6) 0.0031(6)
F3 0.0381(9) 0.0432(10) 0.0347(9) -0.0227(8) -0.0091(7) -0.0048(8)
F4 0.0296(8) 0.0242(9) 0.0371(9) -0.0080(7) -0.0001(7) -0.0096(7)

loop_
_atom_type_symbol
_atom_type_description
_atom_type_scat_dispersion_real
_atom_type_scat_dispersion_imag
_atom_type_scat_source
C C 0.0033 0.0016 'International Tables Vol C Tables 4.2.6.8 and 6.1.1.4'
H H 0.0000 0.0000 'International Tables Vol C Tables 4.2.6.8 and 6.1.1.4'
B B 0.0013 0.0007 'International Tables Vol C Tables 4.2.6.8 and 6.1.1.4'
N N 0.0061 0.0033 'International Tables Vol C Tables 4.2.6.8 and 6.1.1.4'
O O 0.0106 0.0060 'International Tables Vol C Tables 4.2.6.8 and 6.1.1.4'
F F 0.0171 0.0103 'International Tables Vol C Tables 4.2.6.8 and 6.1.1.4'

loop_
_geom_angle_atom_site_label_1
_geom_angle_atom_site_label_2
_geom_angle_atom_site_label_3
_geom_angle
_geom_angle_site_symmetry_1
_geom_angle_site_symmetry_3
_geom_angle_publ_flag
C2 O C7 116.65(19) . . ?
C9 N C8 126.2(2) 2_665 . ?
C6 C1 C2 120.3(2) . . ?
C6 C1 C8 119.5(2) . . ?
C2 C1 C8 120.1(2) . . ?
O C2 C1 115.9(2) . . ?
O C2 C3 125.2(2) . . ?
C1 C2 C3 118.9(2) . . ?
C4 C3 C2 119.9(2) . . ?
C3 C4 C5 121.6(2) . . ?
C6 C5 C4 118.7(3) . . ?
C5 C6 C1 120.5(2) . . ?
N C8 C9 117.1(2) . . ?
N C8 C1 119.3(2) . . ?
C9 C8 C1 123.5(2) . . ?
N C9 C8 116.7(2) 2_665 . ?
N C9 C10 118.0(2) 2_665 . ?
C8 C9 C10 125.3(2) . . ?
F3 B F4 111.5(2) . . ?
F3 B F2 110.4(2) . . ?
F4 B F2 110.7(2) . . ?
F3 B F1 108.0(2) . . ?
F4 B F1 108.28(19) . . ?
F2 B F1 107.80(19) . . ?

loop_
_geom_bond_atom_site_label_1
_geom_bond_atom_site_label_2
_geom_bond_distance
_geom_bond_site_symmetry_2
_geom_bond_publ_flag
O C2 1.357(3) . ?
O C7 1.442(3) . ?
N C9 1.339(3) 2_665 ?
N C8 1.341(3) . ?
C1 C6 1.394(3) . ?
C1 C2 1.399(3) . ?
C1 C8 1.484(3) . ?
C2 C3 1.399(3) . ?
C3 C4 1.373(4) . ?
C4 C5 1.395(4) . ?
C5 C6 1.383(3) . ?
C8 C9 1.404(3) . ?
C9 N 1.339(3) 2_665 ?
C9 C10 1.488(3) . ?
B F3 1.370(3) . ?
B F4 1.375(3) . ?
B F2 1.385(3) . ?
B F1 1.431(3) . ?

loop_
_geom_hbond_atom_site_label_D
_geom_hbond_atom_site_label_H
_geom_hbond_atom_site_label_A
_geom_hbond_distance_DH
_geom_hbond_distance_HA
_geom_hbond_distance_DA
_geom_hbond_angle_DHA
_geom_hbond_site_symmetry_A
N H1 F1 0.88(3) 1.83(3) 2.701(2) 172(3) .

loop_
_geom_torsion_atom_site_label_1
_geom_torsion_atom_site_label_2
_geom_torsion_atom_site_label_3
_geom_torsion_atom_site_label_4
_geom_torsion
_geom_torsion_site_symmetry_1
_geom_torsion_site_symmetry_2
_geom_torsion_site_symmetry_3
_geom_torsion_site_symmetry_4
_geom_torsion_publ_flag
C7 O C2 C1 176.6(2) . . . . ?
O C2 C1 C8 3.1(3) . . . . ?
C2 C1 C8 N 56.3(3) . . . . ?
